data_4101625
loop_
_publ_author_name
'Penkett, Clive S.'
'Woolford, Jason A.'
'Day, Iain J.'
'Coles, Martyn P.'

_publ_section_title
;
 The double [3 + 2] photocycloaddition reaction.
;
_journal_issue 1
_journal_name_full 'Journal of the American Chemical Society'
_journal_page_first 4
_journal_page_last 5
_journal_paper_doi 10.1021/ja906163s
_journal_volume 132
_journal_year 2010
_chemical_compound_source 'synthesis as described'
_chemical_formula_moiety 'C14 H18 O3'
_chemical_formula_sum 'C14 H18 O3'
_chemical_formula_weight 234.28
_chemical_name_systematic
;
 ?
;
_space_group_IT_number 14
_symmetry_cell_setting monoclinic
_symmetry_Int_Tables_number 14
_symmetry_space_group_name_Hall '-P 2ybc'
_symmetry_space_group_name_H-M 'P 1 21/c 1'
_atom_sites_solution_hydrogens difmap
_atom_sites_solution_primary direct
_atom_sites_solution_secondary difmap
_audit_conform_dict_location ftp://ftp.iucr.org/pub/cif_core.dic
_audit_conform_dict_name cif_core.dic
_audit_conform_dict_version 2.2
_audit_creation_date 2009-05-11T07:31:38-00:00
_audit_creation_method 'WinGX routine CIF_UPDATE'
_cell_angle_alpha 90
_cell_angle_beta 114.3010(10)
_cell_angle_gamma 90
_cell_formula_units_Z 4
_cell_length_a 8.6884(2)
_cell_length_b 12.1203(3)
_cell_length_c 11.8457(2)
_cell_measurement_reflns_used 10932
_cell_measurement_temperature 173(2)
_cell_measurement_theta_max 27.878
_cell_measurement_theta_min 3.395
_cell_measurement_wavelength 0.71073
_cell_volume 1136.90(4)
_computing_cell_refinement 'HKL Scalepack (Otwinowski & Minor 1997)'
_computing_data_collection 'Collect (Nonius BV, 1997-2000)'
_computing_data_reduction 'HKL Denzo and Scalepack (Otwinowski & Minor 1997)'
_computing_molecular_graphics 'Ortep-3 for Windows (Farrugia, 1997)'
_computing_publication_material 'WinGX publication routines (Farrugia, 1999)'
_computing_structure_refinement 'SHELXL-97 (Sheldrick, 1997)'
_computing_structure_solution 'SHELXS-97 (Sheldrick, 1997)'
_diffrn_ambient_temperature 173(2)
_diffrn_detector 'CCD plate'
_diffrn_measured_fraction_theta_full 0.981
_diffrn_measured_fraction_theta_max 0.981
_diffrn_measurement_device '95mm CCD camera on \k-goniostat'
_diffrn_measurement_device_type KappaCCD
_diffrn_measurement_method 'CCD rotation images, thick slices'
_diffrn_orient_matrix_type 'by Nonius Collect from scalepack cell'
_diffrn_orient_matrix_UB_11 0.935611E-1
_diffrn_orient_matrix_UB_12 -0.156841E-1
_diffrn_orient_matrix_UB_13 0.772262E-1
_diffrn_orient_matrix_UB_21 -0.758004E-1
_diffrn_orient_matrix_UB_22 0.20219E-2
_diffrn_orient_matrix_UB_23 0.492661E-1
_diffrn_orient_matrix_UB_31 -0.200142E-1
_diffrn_orient_matrix_UB_32 -0.809765E-1
_diffrn_orient_matrix_UB_33 -0.137276E-1
_diffrn_radiation_monochromator graphite
_diffrn_radiation_probe x-ray
_diffrn_radiation_type MoK\a
_diffrn_radiation_wavelength 0.71073
_diffrn_reflns_av_R_equivalents 0.0499
_diffrn_reflns_av_unetI/netI 0.0229
_diffrn_reflns_limit_h_max 11
_diffrn_reflns_limit_h_min -11
_diffrn_reflns_limit_k_max 15
_diffrn_reflns_limit_k_min -15
_diffrn_reflns_limit_l_max 15
_diffrn_reflns_limit_l_min -15
_diffrn_reflns_number 17469
_diffrn_reflns_theta_full 27.86
_diffrn_reflns_theta_max 27.86
_diffrn_reflns_theta_min 3.86
_diffrn_source 'Enraf Nonius FR590'
_exptl_absorpt_coefficient_mu 0.095
_exptl_absorpt_correction_type none
_exptl_crystal_colour Colourless
_exptl_crystal_density_diffrn 1.369
_exptl_crystal_density_method 'not measured'
_exptl_crystal_description Block
_exptl_crystal_F_000 504
_exptl_crystal_size_max 0.3
_exptl_crystal_size_mid 0.28
_exptl_crystal_size_min 0.25
_refine_diff_density_max 0.366
_refine_diff_density_min -0.164
_refine_diff_density_rms 0.037
_refine_ls_extinction_method none
_refine_ls_goodness_of_fit_ref 1.05
_refine_ls_hydrogen_treatment refall
_refine_ls_matrix_type full
_refine_ls_number_parameters 226
_refine_ls_number_reflns 2652
_refine_ls_number_restraints 0
_refine_ls_restrained_S_all 1.05
_refine_ls_R_factor_all 0.0421
_refine_ls_R_factor_gt 0.0388
_refine_ls_shift/su_max 0
_refine_ls_shift/su_mean 0
_refine_ls_structure_factor_coef Fsqd
_refine_ls_weighting_details 'calc w=1/[\s^2^(Fo^2^)+(0.0523P)^2^+0.3771P] where P=(Fo^2^+2Fc^2^)/3'
_refine_ls_weighting_scheme calc
_refine_ls_wR_factor_gt 0.0997
_refine_ls_wR_factor_ref 0.1022
_reflns_number_gt 2430
_reflns_number_total 2652
_reflns_threshold_expression >2sigma(I)
_cod_data_source_file ja906163s_si_002.cif
_cod_data_source_block apr809
_cod_original_sg_symbol_H-M 'P 21/c'
_cod_database_code 4101625

loop_
_symmetry_equiv_pos_as_xyz
'x, y, z'
'-x, y+1/2, -z+1/2'
'-x, -y, -z'
'x, -y-1/2, z-1/2'

loop_
_atom_site_label
_atom_site_type_symbol
_atom_site_fract_x
_atom_site_fract_y
_atom_site_fract_z
_atom_site_U_iso_or_equiv
_atom_site_adp_type
_atom_site_occupancy
_atom_site_symmetry_multiplicity
_atom_site_calc_flag
_atom_site_refinement_flags
_atom_site_disorder_assembly
_atom_site_disorder_group
O1 O 0.20031(9) 0.13688(7) 0.31645(7) 0.02263(19) Uani 1 1 d . . .
O2 O 0.58428(11) 0.33453(8) 0.51644(9) 0.0366(2) Uani 1 1 d . . .
O3 O 0.66086(10) 0.15831(9) 0.60003(9) 0.0359(2) Uani 1 1 d . . .
C1 C 0.19238(12) 0.18924(8) 0.42156(9) 0.0167(2) Uani 1 1 d . . .
C2 C 0.09336(13) 0.29988(9) 0.39402(10) 0.0211(2) Uani 1 1 d . . .
H2 H 0.0465(18) 0.3175(11) 0.3050(13) 0.023(3) Uiso 1 1 d . . .
C3 C -0.04333(13) 0.28078(10) 0.43876(10) 0.0245(2) Uani 1 1 d . . .
H3 H -0.1257(19) 0.3387(13) 0.4312(13) 0.031(4) Uiso 1 1 d . . .
C4 C -0.03462(13) 0.18283(10) 0.49066(10) 0.0232(2) Uani 1 1 d . . .
H4 H -0.111(2) 0.1569(13) 0.5271(14) 0.035(4) Uiso 1 1 d . . .
C5 C 0.11168(12) 0.11560(9) 0.49335(9) 0.0184(2) Uani 1 1 d . . .
H5 H 0.0755(17) 0.0440(12) 0.4517(13) 0.026(3) Uiso 1 1 d . . .
C6 C 0.25227(13) 0.09229(9) 0.62471(10) 0.0219(2) Uani 1 1 d . . .
H6B H 0.2412(18) 0.0176(13) 0.6573(14) 0.031(4) Uiso 1 1 d . . .
H6A H 0.2502(18) 0.1480(13) 0.6844(14) 0.030(4) Uiso 1 1 d . . .
C7 C 0.40680(13) 0.10472(9) 0.59726(10) 0.0210(2) Uani 1 1 d . . .
H7 H 0.4001(17) 0.0446(12) 0.5388(12) 0.024(3) Uiso 1 1 d . . .
C8 C 0.37271(12) 0.20983(8) 0.51989(9) 0.0181(2) Uani 1 1 d . . .
C9 C 0.36218(13) 0.32329(9) 0.57829(10) 0.0215(2) Uani 1 1 d . . .
H9 H 0.3346(18) 0.3175(12) 0.6524(13) 0.025(3) Uiso 1 1 d . . .
C10 C 0.22493(15) 0.38581(9) 0.47007(11) 0.0254(2) Uani 1 1 d . . .
H10B H 0.2766(18) 0.4172(13) 0.4177(14) 0.030(4) Uiso 1 1 d . . .
H10A H 0.175(2) 0.4478(13) 0.5011(15) 0.038(4) Uiso 1 1 d . . .
C11 C 0.53502(16) 0.37520(11) 0.61107(12) 0.0322(3) Uani 1 1 d . . .
H11B H 0.621(2) 0.3516(13) 0.6942(14) 0.033(4) Uiso 1 1 d . . .
H11A H 0.529(2) 0.4573(14) 0.6047(15) 0.038(4) Uiso 1 1 d . . .
C12 C 0.53712(14) 0.22222(11) 0.50132(11) 0.0284(3) Uani 1 1 d . . .
H12 H 0.5390(18) 0.1967(12) 0.4224(14) 0.028(3) Uiso 1 1 d . . .
C13 C 0.59009(14) 0.11645(11) 0.68370(11) 0.0306(3) Uani 1 1 d . . .
H13B H 0.650(2) 0.0470(14) 0.7179(15) 0.039(4) Uiso 1 1 d . . .
H13A H 0.6073(19) 0.1699(13) 0.7524(15) 0.034(4) Uiso 1 1 d . . .
C14 C 0.04225(16) 0.09700(11) 0.22790(11) 0.0308(3) Uani 1 1 d . . .
H14C H 0.061(2) 0.0753(14) 0.1530(15) 0.040(4) Uiso 1 1 d . . .
H14B H 0.002(2) 0.0336(16) 0.2609(17) 0.055(5) Uiso 1 1 d . . .
H14A H -0.047(2) 0.1563(16) 0.2023(17) 0.050(5) Uiso 1 1 d . . .

loop_
_atom_site_aniso_label
_atom_site_aniso_U_11
_atom_site_aniso_U_22
_atom_site_aniso_U_33
_atom_site_aniso_U_23
_atom_site_aniso_U_13
_atom_site_aniso_U_12
O1 0.0231(4) 0.0278(4) 0.0181(4) -0.0052(3) 0.0096(3) -0.0044(3)
O2 0.0303(5) 0.0427(5) 0.0419(5) -0.0050(4) 0.0202(4) -0.0183(4)
O3 0.0163(4) 0.0519(6) 0.0400(5) -0.0013(4) 0.0120(4) 0.0028(4)
C1 0.0167(5) 0.0180(4) 0.0159(4) 0.0003(3) 0.0074(4) -0.0024(3)
C2 0.0220(5) 0.0191(5) 0.0194(5) 0.0033(4) 0.0055(4) 0.0002(4)
C3 0.0162(5) 0.0286(6) 0.0244(5) -0.0023(4) 0.0042(4) 0.0037(4)
C4 0.0145(5) 0.0325(6) 0.0233(5) -0.0007(4) 0.0084(4) -0.0020(4)
C5 0.0166(5) 0.0193(5) 0.0198(5) 0.0024(4) 0.0080(4) -0.0030(4)
C6 0.0205(5) 0.0249(5) 0.0200(5) 0.0064(4) 0.0079(4) 0.0000(4)
C7 0.0177(5) 0.0227(5) 0.0209(5) 0.0016(4) 0.0062(4) 0.0028(4)
C8 0.0155(5) 0.0211(5) 0.0188(5) -0.0009(4) 0.0081(4) -0.0028(4)
C9 0.0217(5) 0.0205(5) 0.0213(5) -0.0025(4) 0.0079(4) -0.0052(4)
C10 0.0293(6) 0.0175(5) 0.0274(5) 0.0013(4) 0.0095(5) -0.0032(4)
C11 0.0285(6) 0.0324(6) 0.0332(6) -0.0063(5) 0.0101(5) -0.0149(5)
C12 0.0194(5) 0.0392(7) 0.0297(6) -0.0043(5) 0.0134(4) -0.0066(4)
C13 0.0186(5) 0.0394(7) 0.0290(6) 0.0022(5) 0.0049(4) 0.0059(5)
C14 0.0307(6) 0.0384(7) 0.0200(5) -0.0072(5) 0.0071(5) -0.0117(5)

loop_
_atom_type_symbol
_atom_type_description
_atom_type_scat_dispersion_real
_atom_type_scat_dispersion_imag
_atom_type_scat_source
C C 0.0033 0.0016 'International Tables Vol C Tables 4.2.6.8 and 6.1.1.4'
H H 0 0 'International Tables Vol C Tables 4.2.6.8 and 6.1.1.4'
O O 0.0106 0.006 'International Tables Vol C Tables 4.2.6.8 and 6.1.1.4'

loop_
_geom_angle_atom_site_label_1
_geom_angle_atom_site_label_2
_geom_angle_atom_site_label_3
_geom_angle
_geom_angle_site_symmetry_1
_geom_angle_site_symmetry_3
_geom_angle_publ_flag
C1 O1 C14 114.56(8) . . ?
C12 O2 C11 105.36(9) . . ?
C12 O3 C13 110.83(8) . . ?
O1 C1 C8 109.47(8) . . ?
O1 C1 C2 115.02(8) . . ?
C8 C1 C2 108.78(8) . . ?
O1 C1 C5 114.22(8) . . ?
C8 C1 C5 102.88(7) . . ?
C2 C1 C5 105.67(8) . . ?
C3 C2 C10 113.77(9) . . ?
C3 C2 C1 104.03(8) . . ?
C10 C2 C1 104.37(8) . . ?
C3 C2 H2 111.8(8) . . ?
C10 C2 H2 111.2(8) . . ?
C1 C2 H2 111.2(8) . . ?
C4 C3 C2 113.51(10) . . ?
C4 C3 H3 125.7(9) . . ?
C2 C3 H3 120.7(9) . . ?
C3 C4 C5 112.52(9) . . ?
C3 C4 H4 124.9(9) . . ?
C5 C4 H4 122.5(9) . . ?
C4 C5 C6 115.41(9) . . ?
C4 C5 C1 103.97(8) . . ?
C6 C5 C1 107.48(8) . . ?
C4 C5 H5 112.1(8) . . ?
C6 C5 H5 107.4(8) . . ?
C1 C5 H5 110.4(8) . . ?
C7 C6 C5 99.65(8) . . ?
C7 C6 H6B 114.0(8) . . ?
C5 C6 H6B 112.8(9) . . ?
C7 C6 H6A 111.5(9) . . ?
C5 C6 H6A 110.8(8) . . ?
H6B C6 H6A 108.0(12) . . ?
C13 C7 C6 130.35(10) . . ?
C13 C7 C8 102.68(9) . . ?
C6 C7 C8 104.01(8) . . ?
C13 C7 H7 106.7(8) . . ?
C6 C7 H7 105.9(8) . . ?
C8 C7 H7 104.7(8) . . ?
C7 C8 C12 101.84(9) . . ?
C7 C8 C1 101.81(8) . . ?
C12 C8 C1 128.51(9) . . ?
C7 C8 C9 120.16(8) . . ?
C12 C8 C9 101.81(8) . . ?
C1 C8 C9 104.56(8) . . ?
C11 C9 C10 110.65(9) . . ?
C11 C9 C8 104.22(9) . . ?
C10 C9 C8 103.35(8) . . ?
C11 C9 H9 111.8(8) . . ?
C10 C9 H9 112.3(8) . . ?
C8 C9 H9 113.9(8) . . ?
C2 C10 C9 106.78(8) . . ?
C2 C10 H10B 108.4(9) . . ?
C9 C10 H10B 108.5(9) . . ?
C2 C10 H10A 113.1(9) . . ?
C9 C10 H10A 111.3(9) . . ?
H10B C10 H10A 108.5(13) . . ?
O2 C11 C9 103.74(9) . . ?
O2 C11 H11B 109.0(9) . . ?
C9 C11 H11B 113.1(9) . . ?
O2 C11 H11A 107.7(9) . . ?
C9 C11 H11A 112.2(9) . . ?
H11B C11 H11A 110.6(13) . . ?
O2 C12 O3 109.50(9) . . ?
O2 C12 C8 108.29(9) . . ?
O3 C12 C8 104.90(9) . . ?
O2 C12 H12 107.7(9) . . ?
O3 C12 H12 107.5(8) . . ?
C8 C12 H12 118.7(8) . . ?
O3 C13 C7 101.24(9) . . ?
O3 C13 H13B 106.2(9) . . ?
C7 C13 H13B 115.5(9) . . ?
O3 C13 H13A 111.3(9) . . ?
C7 C13 H13A 112.1(9) . . ?
H13B C13 H13A 110.0(13) . . ?
O1 C14 H14C 106.3(9) . . ?
O1 C14 H14B 111.2(11) . . ?
H14C C14 H14B 111.0(15) . . ?
O1 C14 H14A 111.7(11) . . ?
H14C C14 H14A 108.0(14) . . ?
H14B C14 H14A 108.7(15) . . ?

loop_
_geom_bond_atom_site_label_1
_geom_bond_atom_site_label_2
_geom_bond_distance
_geom_bond_site_symmetry_2
_geom_bond_publ_flag
O1 C1 1.4242(12) . ?
O1 C14 1.4262(13) . ?
O2 C12 1.4115(15) . ?
O2 C11 1.4413(16) . ?
O3 C12 1.4452(15) . ?
O3 C13 1.4559(16) . ?
C1 C8 1.5401(13) . ?
C1 C2 1.5537(14) . ?
C1 C5 1.5819(13) . ?
C2 C3 1.5042(15) . ?
C2 C10 1.5348(15) . ?
C2 H2 0.985(14) . ?
C3 C4 1.3247(17) . ?
C3 H3 0.980(15) . ?
C4 C5 1.4991(15) . ?
C4 H4 0.982(16) . ?
C5 C6 1.5585(14) . ?
C5 H5 0.983(15) . ?
C6 C7 1.5134(14) . ?
C6 H6B 1.004(15) . ?
C6 H6A 0.983(15) . ?
C7 C13 1.5042(15) . ?
C7 C8 1.5255(14) . ?
C7 H7 0.990(14) . ?
C8 C12 1.5396(14) . ?
C8 C9 1.5589(14) . ?
C9 C11 1.5237(15) . ?
C9 C10 1.5431(15) . ?
C9 H9 1.004(14) . ?
C10 H10B 0.980(15) . ?
C10 H10A 1.008(16) . ?
C11 H11B 1.003(16) . ?
C11 H11A 0.998(17) . ?
C12 H12 0.992(15) . ?
C13 H13B 0.985(17) . ?
C13 H13A 1.002(16) . ?
C14 H14C 1.003(16) . ?
C14 H14B 0.99(2) . ?
C14 H14A 1.011(19) . ?
